data_7229787
loop_
_publ_author_name
'Hariharan, Palamarneri Sivaraman'
'Gayathri, Parthasarathy'
'Kundu, Anu'
'Karthikeyan, Subramanian'
'Moon, Dohyun'
'Anthony, Savarimuthu Philip'

_publ_section_title
;
 Synthesis of tunable, red fluorescent aggregation-enhanced emissive
 organic fluorophores: stimuli-responsive high contrast off--on
 fluorescence switching
;
_journal_issue 5
_journal_name_full CrystEngComm
_journal_page_first 643
_journal_paper_doi 10.1039/C7CE01867C
_journal_volume 20
_journal_year 2018
_chemical_formula_moiety 'C26 H23 N3 O4'
_chemical_formula_sum 'C26 H23 N3 O4'
_chemical_formula_weight 441.47
_space_group_crystal_system monoclinic
_space_group_IT_number 15
_space_group_name_Hall '-C 2yc'
_space_group_name_H-M_alt 'C 1 2/c 1'
_symmetry_space_group_name_Hall '-C 2yc'
_symmetry_space_group_name_H-M 'C 1 2/c 1'
_atom_sites_solution_hydrogens geom
_audit_creation_method SHELXL-2014/7
_audit_update_record
;
2017-10-12 deposited with the CCDC.
2017-12-26 downloaded from the CCDC.
;
_cell_angle_alpha 90
_cell_angle_beta 110.72(3)
_cell_angle_gamma 90
_cell_formula_units_Z 8
_cell_length_a 38.228(8)
_cell_length_b 7.2100(14)
_cell_length_c 16.916(3)
_cell_measurement_reflns_used 63163
_cell_measurement_temperature 100(2)
_cell_measurement_theta_max 33.548
_cell_measurement_theta_min 0.361
_cell_volume 4360.9(17)
_computing_cell_refinement '<i>HKL3000sm</i>(Otwinowski & Minor, 1997)'
_computing_data_collection '<i>PAL BL2D-SMDC Program</i>(Shin et. al, 2016)'
_computing_data_reduction '<i>HKL3000sm</i>(Otwinowski & Minor, 1997)'
_computing_molecular_graphics '<i>DIAMOND 4</i>(Putz & Brandenburg, 2014)'
_computing_publication_material '<i>enCifer 1.5.1</i>'
_computing_structure_refinement '<i>SHELXL-2014</i> (Sheldrick, 2015)'
_computing_structure_solution '<i>SHELXT-2014</i> (Sheldrick, 2015)'
_diffrn_ambient_temperature 100(2)
_diffrn_measured_fraction_theta_full 0.984
_diffrn_measured_fraction_theta_max 0.969
_diffrn_measurement_device_type 'ADSC Q210 CCD area detector'
_diffrn_measurement_method 'omega scan'
_diffrn_radiation_type synchrotron
_diffrn_radiation_wavelength 0.630
_diffrn_reflns_av_R_equivalents 0.0754
_diffrn_reflns_av_unetI/netI 0.0794
_diffrn_reflns_Laue_measured_fraction_full 0.984
_diffrn_reflns_Laue_measured_fraction_max 0.969
_diffrn_reflns_limit_h_max 52
_diffrn_reflns_limit_h_min -52
_diffrn_reflns_limit_k_max 9
_diffrn_reflns_limit_k_min -9
_diffrn_reflns_limit_l_max 23
_diffrn_reflns_limit_l_min -23
_diffrn_reflns_number 20847
_diffrn_reflns_point_group_measured_fraction_full 0.984
_diffrn_reflns_point_group_measured_fraction_max 0.969
_diffrn_reflns_theta_full 22.210
_diffrn_reflns_theta_max 25.994
_diffrn_reflns_theta_min 2.019
_diffrn_source 'PLSII 2D bending magnet'
_exptl_absorpt_coefficient_mu 0.071
_exptl_absorpt_correction_T_max 1.000
_exptl_absorpt_correction_T_min 0.986
_exptl_absorpt_correction_type empirical
_exptl_absorpt_process_details '<i>HKL3000sm Scalepack(Otwinowski & Minor, 1997)</i>'
_exptl_crystal_colour yellow
_exptl_crystal_density_diffrn 1.345
_exptl_crystal_description plate
_exptl_crystal_F_000 1856
_exptl_crystal_size_max 0.075
_exptl_crystal_size_mid 0.074
_exptl_crystal_size_min 0.056
_refine_diff_density_max 0.377
_refine_diff_density_min -0.270
_refine_diff_density_rms 0.056
_refine_ls_extinction_coef 0.0071(5)
_refine_ls_extinction_expression Fc^*^=kFc[1+0.001xFc^2^\l^3^/sin(2\q)]^-1/4^
_refine_ls_extinction_method 'SHELXL-2014/7 (Sheldrick 2014'
_refine_ls_goodness_of_fit_ref 0.900
_refine_ls_hydrogen_treatment constr
_refine_ls_matrix_type full
_refine_ls_number_parameters 302
_refine_ls_number_reflns 5946
_refine_ls_number_restraints 0
_refine_ls_restrained_S_all 0.900
_refine_ls_R_factor_all 0.0967
_refine_ls_R_factor_gt 0.0501
_refine_ls_shift/su_max 0.001
_refine_ls_shift/su_mean 0.000
_refine_ls_structure_factor_coef Fsqd
_refine_ls_weighting_details 'w=1/[\s^2^(Fo^2^)+(0.0709P)^2^] where P=(Fo^2^+2Fc^2^)/3'
_refine_ls_weighting_scheme calc
_refine_ls_wR_factor_gt 0.1163
_refine_ls_wR_factor_ref 0.1297
_reflns_Friedel_coverage 0.000
_reflns_number_gt 3419
_reflns_number_total 5946
_reflns_threshold_expression 'I > 2\s(I)'
_cod_data_source_file c7ce01867c2.cif
_cod_data_source_block SPA145
_cod_depositor_comments 'Adding full bibliography for 7229783--7229787.cif.'
_cod_original_cell_volume 4361.0(17)
_cod_database_code 7229787
_shelx_shelxl_version_number 2014/7
_shelx_space_group_comment
;
The symmetry employed for this shelxl refinement is uniquely defined
by the following loop, which should always be used as a source of
symmetry information in preference to the above space-group names.
They are only intended as comments.
;
_shelx_estimated_absorpt_t_min 0.995
_shelx_estimated_absorpt_t_max 0.996

loop_
_space_group_symop_operation_xyz
'x, y, z'
'-x, y, -z+1/2'
'x+1/2, y+1/2, z'
'-x+1/2, y+1/2, -z+1/2'
'-x, -y, -z'
'x, -y, z-1/2'
'-x+1/2, -y+1/2, -z'
'x+1/2, -y+1/2, z-1/2'

loop_
_atom_site_label
_atom_site_type_symbol
_atom_site_fract_x
_atom_site_fract_y
_atom_site_fract_z
_atom_site_U_iso_or_equiv
_atom_site_adp_type
_atom_site_occupancy
_atom_site_site_symmetry_order
_atom_site_calc_flag
_atom_site_refinement_flags_posn
_atom_site_refinement_flags_adp
O1 O 0.51926(4) 1.29595(19) 0.45140(9) 0.0431(4) Uani 1 1 d . .
O2 O 0.34231(3) 0.34685(17) 0.36293(8) 0.0370(3) Uani 1 1 d . .
O3 O 0.25633(3) -0.11167(17) 0.29021(7) 0.0347(3) Uani 1 1 d . .
O4 O 0.23002(3) 0.38728(17) 0.42049(8) 0.0324(3) Uani 1 1 d . .
N1 N 0.40930(4) 1.0984(2) 0.58191(8) 0.0276(3) Uani 1 1 d . .
N2 N 0.29965(4) 0.11759(18) 0.32886(8) 0.0225(3) Uani 1 1 d . .
N3 N 0.24425(4) 0.13290(19) 0.36021(8) 0.0231(3) Uani 1 1 d . .
C1 C 0.43674(4) 1.1482(2) 0.54598(10) 0.0232(3) Uani 1 1 d . .
C2 C 0.42711(5) 1.1750(2) 0.46017(10) 0.0280(4) Uani 1 1 d . .
H2 H 0.4018 1.1601 0.4240 0.034 Uiso 1 1 calc R U
C3 C 0.45401(5) 1.2233(2) 0.42606(11) 0.0294(4) Uani 1 1 d . .
H3 H 0.4472 1.2389 0.3667 0.035 Uiso 1 1 calc R U
C4 C 0.49053(5) 1.2487(2) 0.47838(12) 0.0291(4) Uani 1 1 d . .
C5 C 0.50037(5) 1.2257(3) 0.56501(11) 0.0327(4) Uani 1 1 d . .
H5 H 0.5255 1.2446 0.6013 0.039 Uiso 1 1 calc R U
C6 C 0.47368(5) 1.1753(2) 0.59856(11) 0.0293(4) Uani 1 1 d . .
H6 H 0.4806 1.1590 0.6579 0.035 Uiso 1 1 calc R U
C7 C 0.51037(7) 1.3150(3) 0.36259(15) 0.0544(6) Uani 1 1 d . .
H7A H 0.4997 1.1986 0.3344 0.082 Uiso 1 1 calc R U
H7B H 0.5331 1.3443 0.3511 0.082 Uiso 1 1 calc R U
H7C H 0.4921 1.4153 0.3412 0.082 Uiso 1 1 calc R U
C8 C 0.40546(4) 1.2159(2) 0.64632(9) 0.0237(3) Uani 1 1 d . .
C9 C 0.40187(6) 1.4039(3) 0.63381(12) 0.0383(5) Uani 1 1 d . .
H9 H 0.4028 1.4567 0.5831 0.046 Uiso 1 1 calc R U
C10 C 0.39695(6) 1.5158(3) 0.69503(15) 0.0544(6) Uani 1 1 d . .
H10 H 0.3944 1.6459 0.6861 0.065 Uiso 1 1 calc R U
C11 C 0.39568(6) 1.4415(3) 0.76906(14) 0.0516(6) Uani 1 1 d . .
H11 H 0.3920 1.5193 0.8107 0.062 Uiso 1 1 calc R U
C12 C 0.39984(6) 1.2541(3) 0.78169(11) 0.0440(5) Uani 1 1 d . .
H12 H 0.3992 1.2019 0.8328 0.053 Uiso 1 1 calc R U
C13 C 0.40490(5) 1.1403(3) 0.72116(10) 0.0338(4) Uani 1 1 d . .
H13 H 0.4080 1.0105 0.7307 0.041 Uiso 1 1 calc R U
C14 C 0.38165(4) 0.9665(2) 0.54354(9) 0.0232(3) Uani 1 1 d . .
C15 C 0.38874(5) 0.8171(2) 0.49795(10) 0.0249(4) Uani 1 1 d . .
H15 H 0.4124 0.8078 0.4918 0.030 Uiso 1 1 calc R U
C16 C 0.36200(4) 0.6838(2) 0.46204(10) 0.0234(3) Uani 1 1 d . .
H16 H 0.3675 0.5854 0.4309 0.028 Uiso 1 1 calc R U
C17 C 0.32653(4) 0.6905(2) 0.47057(9) 0.0207(3) Uani 1 1 d . .
C18 C 0.31984(4) 0.8425(2) 0.51522(10) 0.0237(3) Uani 1 1 d . .
H18 H 0.2961 0.8524 0.5212 0.028 Uiso 1 1 calc R U
C19 C 0.34618(4) 0.9780(2) 0.55071(10) 0.0250(4) Uani 1 1 d . .
H19 H 0.3404 1.0790 0.5800 0.030 Uiso 1 1 calc R U
C20 C 0.29649(4) 0.5564(2) 0.44209(9) 0.0209(3) Uani 1 1 d . .
H20 H 0.2755 0.5982 0.4548 0.025 Uiso 1 1 calc R U
C21 C 0.28909(4) 0.3885(2) 0.40258(9) 0.0196(3) Uani 1 1 d . .
C22 C 0.31257(4) 0.2886(2) 0.36494(9) 0.0223(3) Uani 1 1 d . .
C23 C 0.26615(4) 0.0382(2) 0.32401(9) 0.0235(3) Uani 1 1 d . .
C24 C 0.25242(4) 0.3086(2) 0.39570(9) 0.0219(3) Uani 1 1 d . .
C25 C 0.32151(5) 0.0192(3) 0.28632(11) 0.0351(4) Uani 1 1 d . .
H25A H 0.3101 0.0381 0.2251 0.053 Uiso 1 1 calc R U
H25B H 0.3219 -0.1135 0.2990 0.053 Uiso 1 1 calc R U
H25C H 0.3471 0.0674 0.3063 0.053 Uiso 1 1 calc R U
C26 C 0.20803(5) 0.0494(3) 0.35141(11) 0.0370(4) Uani 1 1 d . .
H26A H 0.1908 0.0630 0.2929 0.056 Uiso 1 1 calc R U
H26B H 0.1976 0.1119 0.3895 0.056 Uiso 1 1 calc R U
H26C H 0.2115 -0.0826 0.3659 0.056 Uiso 1 1 calc R U

loop_
_atom_site_aniso_label
_atom_site_aniso_U_11
_atom_site_aniso_U_22
_atom_site_aniso_U_33
_atom_site_aniso_U_23
_atom_site_aniso_U_13
_atom_site_aniso_U_12
O1 0.0335(7) 0.0443(8) 0.0636(9) -0.0070(7) 0.0323(7) -0.0084(6)
O2 0.0280(7) 0.0370(8) 0.0535(8) -0.0162(6) 0.0237(6) -0.0058(6)
O3 0.0379(7) 0.0263(7) 0.0342(7) -0.0102(5) 0.0060(6) -0.0056(5)
O4 0.0250(6) 0.0347(7) 0.0427(7) -0.0107(6) 0.0185(5) -0.0056(5)
N1 0.0304(8) 0.0310(8) 0.0265(7) -0.0099(6) 0.0162(6) -0.0125(6)
N2 0.0204(7) 0.0225(7) 0.0221(6) -0.0046(5) 0.0046(5) 0.0020(5)
N3 0.0241(7) 0.0237(7) 0.0217(6) -0.0025(5) 0.0084(5) -0.0065(5)
C1 0.0227(8) 0.0218(8) 0.0271(8) -0.0027(7) 0.0112(7) -0.0048(6)
C2 0.0196(8) 0.0351(10) 0.0285(8) 0.0017(7) 0.0073(7) -0.0033(7)
C3 0.0292(9) 0.0321(10) 0.0294(9) 0.0020(7) 0.0136(7) -0.0015(7)
C4 0.0246(9) 0.0213(9) 0.0475(10) -0.0040(8) 0.0205(8) -0.0024(7)
C5 0.0179(8) 0.0347(10) 0.0420(10) -0.0087(8) 0.0063(7) -0.0035(7)
C6 0.0278(9) 0.0307(10) 0.0264(8) -0.0042(7) 0.0058(7) -0.0035(7)
C7 0.0628(15) 0.0511(14) 0.0719(15) -0.0028(12) 0.0517(13) -0.0120(11)
C8 0.0241(8) 0.0273(9) 0.0205(8) -0.0057(7) 0.0090(6) -0.0070(7)
C9 0.0509(12) 0.0288(10) 0.0405(10) 0.0019(8) 0.0225(9) -0.0006(9)
C10 0.0641(15) 0.0295(12) 0.0831(17) -0.0164(11) 0.0429(13) -0.0028(10)
C11 0.0410(12) 0.0657(15) 0.0614(14) -0.0391(12) 0.0347(11) -0.0253(11)
C12 0.0388(11) 0.0713(15) 0.0265(9) -0.0144(10) 0.0170(8) -0.0234(10)
C13 0.0403(11) 0.0355(11) 0.0271(9) -0.0012(8) 0.0139(8) -0.0096(8)
C14 0.0244(8) 0.0256(9) 0.0209(7) -0.0016(7) 0.0095(6) -0.0058(7)
C15 0.0222(8) 0.0314(9) 0.0256(8) -0.0038(7) 0.0141(6) -0.0049(7)
C16 0.0239(8) 0.0250(9) 0.0246(8) -0.0049(7) 0.0127(6) -0.0036(6)
C17 0.0204(8) 0.0213(8) 0.0209(7) -0.0010(6) 0.0080(6) -0.0021(6)
C18 0.0221(8) 0.0263(9) 0.0250(8) -0.0024(7) 0.0111(6) -0.0011(6)
C19 0.0262(9) 0.0240(9) 0.0276(8) -0.0048(7) 0.0131(7) -0.0022(7)
C20 0.0187(7) 0.0242(8) 0.0210(7) -0.0012(6) 0.0085(6) 0.0007(6)
C21 0.0172(7) 0.0217(8) 0.0198(7) 0.0013(6) 0.0065(6) -0.0004(6)
C22 0.0201(8) 0.0237(8) 0.0226(8) -0.0010(6) 0.0068(6) 0.0018(6)
C23 0.0252(8) 0.0231(8) 0.0174(7) 0.0010(6) 0.0018(6) -0.0001(7)
C24 0.0202(8) 0.0245(9) 0.0204(7) -0.0007(6) 0.0064(6) -0.0036(6)
C25 0.0274(9) 0.0371(11) 0.0404(10) -0.0160(8) 0.0114(8) 0.0023(8)
C26 0.0353(10) 0.0402(11) 0.0394(10) -0.0101(9) 0.0180(8) -0.0199(9)

loop_
_atom_type_symbol
_atom_type_description
_atom_type_scat_dispersion_real
_atom_type_scat_dispersion_imag
_atom_type_scat_source
C C 0.0020 0.0010 'International Tables Vol C Tables 4.2.6.8 and 6.1.1.4'
H H 0.0000 0.0000 'International Tables Vol C Tables 4.2.6.8 and 6.1.1.4'
N N 0.0050 0.0020 'International Tables Vol C Tables 4.2.6.8 and 6.1.1.4'
O O 0.0090 0.0050 'International Tables Vol C Tables 4.2.6.8 and 6.1.1.4'

loop_
_geom_angle_atom_site_label_1
_geom_angle_atom_site_label_2
_geom_angle_atom_site_label_3
_geom_angle
C4 O1 C7 117.00(16)
C14 N1 C8 119.49(13)
C14 N1 C1 121.34(13)
C8 N1 C1 117.65(13)
C23 N2 C22 125.04(13)
C23 N2 C25 116.69(13)
C22 N2 C25 118.07(13)
C23 N3 C24 124.34(13)
C23 N3 C26 116.76(13)
C24 N3 C26 118.53(13)
C2 C1 C6 119.06(15)
C2 C1 N1 121.29(15)
C6 C1 N1 119.63(14)
C1 C2 C3 120.74(16)
C1 C2 H2 119.6
C3 C2 H2 119.6
C4 C3 C2 119.87(16)
C4 C3 H3 120.1
C2 C3 H3 120.1
O1 C4 C3 124.64(17)
O1 C4 C5 115.52(16)
C3 C4 C5 119.84(15)
C6 C5 C4 120.14(16)
C6 C5 H5 119.9
C4 C5 H5 119.9
C5 C6 C1 120.34(16)
C5 C6 H6 119.8
C1 C6 H6 119.8
O1 C7 H7A 109.5
O1 C7 H7B 109.5
H7A C7 H7B 109.5
O1 C7 H7C 109.5
H7A C7 H7C 109.5
H7B C7 H7C 109.5
C9 C8 C13 119.79(16)
C9 C8 N1 120.00(15)
C13 C8 N1 120.21(15)
C8 C9 C10 119.73(18)
C8 C9 H9 120.1
C10 C9 H9 120.1
C9 C10 C11 120.9(2)
C9 C10 H10 119.6
C11 C10 H10 119.6
C12 C11 C10 119.08(18)
C12 C11 H11 120.5
C10 C11 H11 120.5
C11 C12 C13 120.72(19)
C11 C12 H12 119.6
C13 C12 H12 119.6
C12 C13 C8 119.77(18)
C12 C13 H13 120.1
C8 C13 H13 120.1
N1 C14 C19 120.87(14)
N1 C14 C15 120.97(14)
C19 C14 C15 118.15(14)
C16 C15 C14 121.27(14)
C16 C15 H15 119.4
C14 C15 H15 119.4
C15 C16 C17 121.34(15)
C15 C16 H16 119.3
C17 C16 H16 119.3
C18 C17 C16 116.41(14)
C18 C17 C20 115.22(14)
C16 C17 C20 128.32(14)
C19 C18 C17 122.89(15)
C19 C18 H18 118.6
C17 C18 H18 118.6
C18 C19 C14 119.92(15)
C18 C19 H19 120.0
C14 C19 H19 120.0
C21 C20 C17 139.37(14)
C21 C20 H20 110.3
C17 C20 H20 110.3
C20 C21 C22 126.79(14)
C20 C21 C24 114.22(13)
C22 C21 C24 118.94(14)
O2 C22 N2 118.86(14)
O2 C22 C21 124.25(15)
N2 C22 C21 116.89(13)
O3 C23 N2 121.47(15)
O3 C23 N3 120.85(15)
N2 C23 N3 117.68(14)
O4 C24 N3 119.70(14)
O4 C24 C21 123.52(15)
N3 C24 C21 116.77(13)
N2 C25 H25A 109.5
N2 C25 H25B 109.5
H25A C25 H25B 109.5
N2 C25 H25C 109.5
H25A C25 H25C 109.5
H25B C25 H25C 109.5
N3 C26 H26A 109.5
N3 C26 H26B 109.5
H26A C26 H26B 109.5
N3 C26 H26C 109.5
H26A C26 H26C 109.5
H26B C26 H26C 109.5

loop_
_geom_bond_atom_site_label_1
_geom_bond_atom_site_label_2
_geom_bond_distance
O1 C4 1.3729(19)
O1 C7 1.425(2)
O2 C22 1.2241(19)
O3 C23 1.2177(19)
O4 C24 1.2185(19)
N1 C14 1.399(2)
N1 C8 1.4279(19)
N1 C1 1.4315(19)
N2 C23 1.379(2)
N2 C22 1.387(2)
N2 C25 1.4644(19)
N3 C23 1.380(2)
N3 C24 1.389(2)
N3 C26 1.468(2)
C1 C2 1.379(2)
C1 C6 1.391(2)
C2 C3 1.390(2)
C2 H2 0.9500
C3 C4 1.375(2)
C3 H3 0.9500
C4 C5 1.388(3)
C5 C6 1.380(2)
C5 H5 0.9500
C6 H6 0.9500
C7 H7A 0.9800
C7 H7B 0.9800
C7 H7C 0.9800
C8 C9 1.371(2)
C8 C13 1.385(2)
C9 C10 1.377(3)
C9 H9 0.9500
C10 C11 1.378(3)
C10 H10 0.9500
C11 C12 1.368(3)
C11 H11 0.9500
C12 C13 1.378(3)
C12 H12 0.9500
C13 H13 0.9500
C14 C19 1.406(2)
C14 C15 1.406(2)
C15 C16 1.378(2)
C15 H15 0.9500
C16 C17 1.414(2)
C16 H16 0.9500
C17 C18 1.405(2)
C17 C20 1.447(2)
C18 C19 1.379(2)
C18 H18 0.9500
C19 H19 0.9500
C20 C21 1.363(2)
C20 H20 0.9500
C21 C22 1.461(2)
C21 C24 1.482(2)
C25 H25A 0.9800
C25 H25B 0.9800
C25 H25C 0.9800
C26 H26A 0.9800
C26 H26B 0.9800
C26 H26C 0.9800

loop_
_geom_torsion_atom_site_label_1
_geom_torsion_atom_site_label_2
_geom_torsion_atom_site_label_3
_geom_torsion_atom_site_label_4
_geom_torsion
C14 N1 C1 C2 42.3(2)
C8 N1 C1 C2 -123.53(17)
C14 N1 C1 C6 -139.47(17)
C8 N1 C1 C6 54.7(2)
C6 C1 C2 C3 1.8(3)
N1 C1 C2 C3 179.97(16)
C1 C2 C3 C4 -1.3(3)
C7 O1 C4 C3 -1.7(3)
C7 O1 C4 C5 178.09(16)
C2 C3 C4 O1 179.80(16)
C2 C3 C4 C5 0.1(3)
O1 C4 C5 C6 -178.99(16)
C3 C4 C5 C6 0.8(3)
C4 C5 C6 C1 -0.3(3)
C2 C1 C6 C5 -0.9(3)
N1 C1 C6 C5 -179.15(16)
C14 N1 C8 C9 -116.51(19)
C1 N1 C8 C9 49.6(2)
C14 N1 C8 C13 62.7(2)
C1 N1 C8 C13 -131.13(17)
C13 C8 C9 C10 -1.4(3)
N1 C8 C9 C10 177.88(18)
C8 C9 C10 C11 0.2(3)
C9 C10 C11 C12 0.8(3)
C10 C11 C12 C13 -0.6(3)
C11 C12 C13 C8 -0.6(3)
C9 C8 C13 C12 1.6(3)
N1 C8 C13 C12 -177.70(16)
C8 N1 C14 C19 16.5(2)
C1 N1 C14 C19 -149.05(16)
C8 N1 C14 C15 -162.42(15)
C1 N1 C14 C15 32.0(2)
N1 C14 C15 C16 178.15(15)
C19 C14 C15 C16 -0.8(2)
C14 C15 C16 C17 -0.9(2)
C15 C16 C17 C18 1.8(2)
C15 C16 C17 C20 -175.40(15)
C16 C17 C18 C19 -1.1(2)
C20 C17 C18 C19 176.47(14)
C17 C18 C19 C14 -0.5(2)
N1 C14 C19 C18 -177.45(14)
C15 C14 C19 C18 1.5(2)
C18 C17 C20 C21 -175.55(18)
C16 C17 C20 C21 1.7(3)
C17 C20 C21 C22 -7.1(3)
C17 C20 C21 C24 175.50(18)
C23 N2 C22 O2 -177.66(15)
C25 N2 C22 O2 -2.9(2)
C23 N2 C22 C21 1.8(2)
C25 N2 C22 C21 176.50(14)
C20 C21 C22 O2 -1.4(3)
C24 C21 C22 O2 175.82(15)
C20 C21 C22 N2 179.16(14)
C24 C21 C22 N2 -3.6(2)
C22 N2 C23 O3 178.90(14)
C25 N2 C23 O3 4.1(2)
C22 N2 C23 N3 -2.2(2)
C25 N2 C23 N3 -176.99(14)
C24 N3 C23 O3 -176.25(14)
C26 N3 C23 O3 -3.4(2)
C24 N3 C23 N2 4.9(2)
C26 N3 C23 N2 177.67(14)
C23 N3 C24 O4 174.47(15)
C26 N3 C24 O4 1.8(2)
C23 N3 C24 C21 -6.7(2)
C26 N3 C24 C21 -179.38(14)
C20 C21 C24 O4 2.3(2)
C22 C21 C24 O4 -175.32(15)
C20 C21 C24 N3 -176.54(13)
C22 C21 C24 N3 5.9(2)
